data_4302769
loop_
_publ_author_name
'Sayon A. Kumalah'
'K. Travis Holman'

_publ_contact_author_address
;Department of Chemistry
240 Reiss Building
Georgetown University
37th & O st, NW
Washington, DC, 20057
;
_publ_contact_author_email kth7@georgetown.edu
_publ_contact_author_name 'K.Travis Holman'
_publ_section_title
;
Polymorphism and Inclusion Properties of Three-Dimensional
Metal-Organometallic Frameworks Derived from a Terephthalate Sandwich
Compound
;
_journal_name_full 'Inorganic Chemistry'
_journal_page_first 6860
_journal_page_last 6872
_journal_paper_doi 10.1021/ic900816h
_journal_volume 48
_journal_year 2009
_chemical_formula_sum 'C30 H34 Co1.5 Fe2 N O15'
_chemical_formula_weight 848.68
_chemical_name_systematic
; 
 ? 
;
_space_group_IT_number 14
_symmetry_cell_setting monoclinic
_symmetry_space_group_name_Hall '-P 2yn'
_symmetry_space_group_name_H-M 'P 1 21/n 1'
_atom_sites_solution_hydrogens geom
_atom_sites_solution_primary direct
_atom_sites_solution_secondary difmap
_audit_creation_method SHELXL-97
_cell_angle_alpha 90.00
_cell_angle_beta 94.5040(10)
_cell_angle_gamma 90.00
_cell_formula_units_Z 4
_cell_length_a 13.7239(7)
_cell_length_b 15.0724(8)
_cell_length_c 15.8600(8)
_cell_measurement_reflns_used 7600
_cell_measurement_temperature 173(2)
_cell_measurement_theta_max 28.324
_cell_measurement_theta_min 2.324
_cell_volume 3270.5(3)
_computing_cell_refinement 'SAINT, Bruker-AXS'
_computing_data_collection 'SMART, Bruker-AXS'
_computing_data_reduction 'SAINT, Bruker-AXS'
_computing_molecular_graphics 'X-SEED, L.Barbour(1999);http://x-seed.net/'
_computing_structure_refinement 'SHELXL-97 (Sheldrick, 1997)'
_computing_structure_solution 'SHELXS-97 (Sheldrick, 1990)'
_diffrn_ambient_temperature 173(2)
_diffrn_measured_fraction_theta_full 1.000
_diffrn_measured_fraction_theta_max 0.990
_diffrn_measurement_device_type 'Siemens SMART 1000 CCD'
_diffrn_measurement_method 'omega scans'
_diffrn_radiation_monochromator graphite
_diffrn_radiation_source 'fine-focus sealed tube'
_diffrn_radiation_type MoK\a
_diffrn_radiation_wavelength 0.71073
_diffrn_reflns_av_R_equivalents 0.0373
_diffrn_reflns_av_sigmaI/netI 0.0355
_diffrn_reflns_limit_h_max 18
_diffrn_reflns_limit_h_min -18
_diffrn_reflns_limit_k_max 19
_diffrn_reflns_limit_k_min -19
_diffrn_reflns_limit_l_max 20
_diffrn_reflns_limit_l_min -20
_diffrn_reflns_number 29572
_diffrn_reflns_theta_full 25.00
_diffrn_reflns_theta_max 28.00
_diffrn_reflns_theta_min 1.87
_exptl_absorpt_coefficient_mu 1.696
_exptl_absorpt_correction_T_max 0.507
_exptl_absorpt_correction_T_min 0.496
_exptl_absorpt_correction_type multi-scan
_exptl_absorpt_process_details 'SADABS, G. Sheldrick (1999)'
_exptl_crystal_density_diffrn 1.724
_exptl_crystal_density_method 'not measured'
_exptl_crystal_F_000 1734
_exptl_crystal_size_max 0.40
_exptl_crystal_size_mid 0.40
_exptl_crystal_size_min 0.40
_refine_diff_density_max 1.494
_refine_diff_density_min -1.190
_refine_diff_density_rms 0.086
_refine_ls_extinction_method none
_refine_ls_goodness_of_fit_ref 1.119
_refine_ls_hydrogen_treatment mixed
_refine_ls_matrix_type full
_refine_ls_number_parameters 395
_refine_ls_number_reflns 7801
_refine_ls_number_restraints 0
_refine_ls_restrained_S_all 1.119
_refine_ls_R_factor_all 0.0509
_refine_ls_R_factor_gt 0.0393
_refine_ls_shift/su_max 0.001
_refine_ls_shift/su_mean 0.000
_refine_ls_structure_factor_coef Fsqd
_refine_ls_weighting_details 'calc w=1/[\s^2^(Fo^2^)+(0.0679P)^2^+0.1846P] where P=(Fo^2^+2Fc^2^)/3'
_refine_ls_weighting_scheme calc
_refine_ls_wR_factor_gt 0.1113
_refine_ls_wR_factor_ref 0.1155
_reflns_number_gt 6168
_reflns_number_total 7801
_reflns_threshold_expression >2sigma(I)
_cod_data_source_file ic900816h_si_002_4.cif
_cod_data_source_block c:\sayonx\06176\06176\6176sq
_cod_original_formula_sum 'C30 H34 Co1.50 Fe2 N O15'
_cod_database_code 4302769

loop_
_symmetry_equiv_pos_as_xyz
'x, y, z'
'-x+1/2, y+1/2, -z+1/2'
'-x, -y, -z'
'x-1/2, -y-1/2, z-1/2'

loop_
_atom_site_label
_atom_site_type_symbol
_atom_site_fract_x
_atom_site_fract_y
_atom_site_fract_z
_atom_site_U_iso_or_equiv
_atom_site_adp_type
_atom_site_occupancy
_atom_site_symmetry_multiplicity
_atom_site_calc_flag
_atom_site_refinement_flags
_atom_site_disorder_assembly
_atom_site_disorder_group
Co1 Co 0.0000 0.5000 0.0000 0.01625(11) Uani 1 2 d S . .
Co2 Co -0.23753(2) 0.40927(2) 0.003696(19) 0.02033(10) Uani 1 1 d . . .
Fe1 Fe -0.21987(3) 0.65963(2) 0.25053(2) 0.02567(10) Uani 1 1 d . . .
Fe2 Fe -0.25441(4) 0.67736(3) -0.23152(3) 0.04556(14) Uani 1 1 d . . .
O1 O -0.39730(15) 0.74464(14) -0.43038(15) 0.0474(6) Uani 1 1 d . A .
O2 O -0.24535(14) 0.77989(12) -0.45925(11) 0.0308(4) Uani 1 1 d . . .
O3 O -0.22084(13) 0.44975(11) -0.12046(10) 0.0253(4) Uani 1 1 d . A .
O4 O -0.07867(13) 0.52485(13) -0.11341(11) 0.0323(4) Uani 1 1 d . A .
O5 O -0.08160(13) 0.58902(12) 0.06543(13) 0.0340(4) Uani 1 1 d . . .
O6 O -0.23489(13) 0.53969(11) 0.04179(11) 0.0271(4) Uani 1 1 d . . .
O7 O -0.24536(13) 0.86788(12) 0.37081(11) 0.0289(4) Uani 1 1 d . . .
O8 O -0.40080(15) 0.83997(15) 0.32306(12) 0.0422(5) Uani 1 1 d . . .
O9 O -0.08446(12) 0.38927(11) 0.02504(12) 0.0201(3) Uani 1 1 d . . .
H4W H -0.082(2) 0.372(2) 0.079(2) 0.039(9) Uiso 1 1 d . . .
H3W H -0.075(2) 0.347(2) -0.0045(19) 0.029(8) Uiso 1 1 d . . .
O10 O -0.38844(15) 0.41878(18) -0.01037(19) 0.0590(7) Uani 1 1 d . . .
C1 C -0.16125(18) 0.50395(16) -0.14648(15) 0.0231(5) Uani 1 1 d . . .
C2 C -0.19264(18) 0.55297(16) -0.22774(15) 0.0239(5) Uani 1 1 d . A .
C3 C -0.2907(2) 0.54693(18) -0.26057(18) 0.0333(6) Uani 1 1 d . A .
H3 H -0.3327 0.5041 -0.2385 0.040 Uiso 1 1 calc R . .
C4 C -0.3268(2) 0.60419(19) -0.32619(19) 0.0378(7) Uani 1 1 d . A .
H4 H -0.3935 0.6007 -0.3470 0.045 Uiso 1 1 calc R . .
C5 C -0.2650(2) 0.66617(16) -0.36090(16) 0.0279(5) Uani 1 1 d . A .
C6 C -0.1666(2) 0.6685(2) -0.33074(18) 0.0397(7) Uani 1 1 d . A .
H6 H -0.1234 0.7081 -0.3556 0.048 Uiso 1 1 calc R . .
C7 C -0.1304(2) 0.6129(2) -0.26400(18) 0.0392(7) Uani 1 1 d . A .
H7 H -0.0635 0.6161 -0.2436 0.047 Uiso 1 1 calc R . .
C8 C -0.3063(2) 0.73590(17) -0.42246(16) 0.0303(6) Uani 1 1 d . . .
C14 C -0.17151(18) 0.59226(15) 0.07156(15) 0.0231(5) Uani 1 1 d . . .
C15 C -0.20854(19) 0.66820(16) 0.12207(15) 0.0246(5) Uani 1 1 d . . .
C16 C -0.1439(2) 0.72957(17) 0.16405(17) 0.0308(6) Uani 1 1 d . . .
H16 H -0.0775 0.7312 0.1511 0.037 Uiso 1 1 calc R . .
C17 C -0.1765(2) 0.78820(17) 0.22462(18) 0.0318(6) Uani 1 1 d . . .
H17 H -0.1321 0.8286 0.2530 0.038 Uiso 1 1 calc R . .
C18 C -0.27593(19) 0.78689(16) 0.24324(16) 0.0272(5) Uani 1 1 d . . .
C19 C -0.3418(2) 0.72964(18) 0.19847(16) 0.0315(6) Uani 1 1 d . . .
H19 H -0.4090 0.7306 0.2089 0.038 Uiso 1 1 calc R . .
C20 C -0.3084(2) 0.67036(17) 0.13777(16) 0.0293(6) Uani 1 1 d . . .
H20 H -0.3534 0.6318 0.1075 0.035 Uiso 1 1 calc R . .
C21 C -0.3110(2) 0.83610(16) 0.31912(15) 0.0275(5) Uani 1 1 d . . .
C22 C -0.1451(3) 0.5451(2) 0.2798(2) 0.0436(7) Uani 1 1 d . . .
H22 H -0.1041 0.5146 0.2439 0.052 Uiso 1 1 calc R . .
C23 C -0.2442(3) 0.5310(2) 0.2834(2) 0.0511(9) Uani 1 1 d . . .
H23 H -0.2828 0.4898 0.2501 0.061 Uiso 1 1 calc R . .
C24 C -0.2778(3) 0.5877(3) 0.3442(2) 0.0587(10) Uani 1 1 d . . .
H24 H -0.3431 0.5911 0.3600 0.070 Uiso 1 1 calc R . .
C25 C -0.1994(3) 0.6386(2) 0.3779(2) 0.0632(12) Uani 1 1 d . . .
H25 H -0.2022 0.6832 0.4201 0.076 Uiso 1 1 calc R . .
C26 C -0.1146(3) 0.6124(2) 0.3385(2) 0.0495(8) Uani 1 1 d . . .
H26 H -0.0504 0.6353 0.3492 0.059 Uiso 1 1 calc R . .
C9A C -0.3172(5) 0.6880(4) -0.1142(4) 0.057(3) Uani 0.50 1 d PG A 1
H9A H -0.3225 0.6416 -0.0742 0.068 Uiso 0.50 1 calc PR A 1
C10A C -0.3909(3) 0.7146(4) -0.1770(4) 0.0474(18) Uani 0.50 1 d PG A 1
H10A H -0.4541 0.6891 -0.1864 0.057 Uiso 0.50 1 calc PR A 1
C11A C -0.3533(5) 0.7858(3) -0.2233(3) 0.0492(18) Uani 0.50 1 d PG A 1
H11A H -0.3871 0.8165 -0.2691 0.059 Uiso 0.50 1 calc PR A 1
C12A C -0.2565(5) 0.8033(4) -0.1891(4) 0.050(2) Uani 0.50 1 d PG A 1
H12A H -0.2141 0.8476 -0.2079 0.059 Uiso 0.50 1 calc PR A 1
C13A C -0.2342(4) 0.7428(5) -0.1216(4) 0.054(2) Uani 0.50 1 d PG A 1
H13A H -0.1742 0.7396 -0.0875 0.064 Uiso 0.50 1 calc PR A 1
C9B C -0.2824(4) 0.7048(4) -0.1111(4) 0.062(3) Uani 0.50 1 d PG A 2
H9B H -0.3071 0.6624 -0.0739 0.074 Uiso 0.50 1 calc PR A 2
C10B C -0.3386(4) 0.7549(5) -0.1732(4) 0.074(3) Uani 0.50 1 d PG A 2
H10B H -0.4074 0.7519 -0.1850 0.089 Uiso 0.50 1 calc PR A 2
C11B C -0.2737(6) 0.8104(4) -0.2147(4) 0.077(5) Uani 0.50 1 d PG A 2
H11B H -0.2916 0.8510 -0.2591 0.093 Uiso 0.50 1 calc PR A 2
C12B C -0.1775(5) 0.7946(4) -0.1782(4) 0.077(3) Uani 0.50 1 d PG A 2
H12B H -0.1196 0.8227 -0.1939 0.093 Uiso 0.50 1 calc PR A 2
C13B C -0.1828(4) 0.7293(4) -0.1142(4) 0.055(2) Uani 0.50 1 d PG A 2
H13B H -0.1292 0.7061 -0.0795 0.066 Uiso 0.50 1 calc PR A 2
H2W H -0.4168 0.4310 -0.0607 0.091(17) Uiso 1 1 d G . .
H1W H -0.4018 0.4357 0.0395 0.087(16) Uiso 1 1 d G . .

loop_
_atom_site_aniso_label
_atom_site_aniso_U_11
_atom_site_aniso_U_22
_atom_site_aniso_U_33
_atom_site_aniso_U_23
_atom_site_aniso_U_13
_atom_site_aniso_U_12
Co1 0.0173(2) 0.0152(2) 0.0165(2) -0.00007(16) 0.00324(16) -0.00015(16)
Co2 0.02062(17) 0.02002(18) 0.02057(17) -0.00165(12) 0.00298(12) -0.00285(12)
Fe1 0.0293(2) 0.02205(19) 0.0263(2) -0.00276(14) 0.00655(15) 0.00284(14)
Fe2 0.0897(4) 0.0218(2) 0.0259(2) 0.00401(16) 0.0095(2) 0.0121(2)
O1 0.0356(12) 0.0410(12) 0.0644(15) 0.0288(11) -0.0036(10) 0.0009(9)
O2 0.0412(11) 0.0248(9) 0.0280(10) 0.0072(7) 0.0117(8) 0.0122(8)
O3 0.0296(9) 0.0235(9) 0.0225(9) 0.0024(7) -0.0003(7) -0.0019(7)
O4 0.0292(10) 0.0426(11) 0.0241(9) 0.0118(8) -0.0039(7) -0.0070(8)
O5 0.0280(10) 0.0298(10) 0.0461(12) -0.0139(8) 0.0141(8) -0.0002(8)
O6 0.0285(9) 0.0215(9) 0.0314(10) -0.0066(7) 0.0024(7) 0.0028(7)
O7 0.0356(10) 0.0262(9) 0.0261(9) -0.0029(7) 0.0110(8) 0.0021(8)
O8 0.0336(11) 0.0615(14) 0.0314(11) -0.0193(10) 0.0021(8) 0.0166(10)
O9 0.0249(9) 0.0142(8) 0.0216(9) -0.0008(7) 0.0039(7) -0.0026(6)
O10 0.0215(11) 0.0828(19) 0.0716(19) -0.0294(15) -0.0029(11) 0.0014(11)
C1 0.0283(13) 0.0234(12) 0.0174(11) -0.0026(9) 0.0007(9) 0.0027(10)
C2 0.0303(13) 0.0223(12) 0.0188(11) 0.0004(9) -0.0009(9) 0.0032(10)
C3 0.0326(15) 0.0285(14) 0.0379(15) 0.0095(11) -0.0031(12) -0.0038(11)
C4 0.0322(15) 0.0326(15) 0.0465(17) 0.0136(13) -0.0103(13) -0.0032(12)
C5 0.0367(15) 0.0232(12) 0.0236(12) 0.0035(10) 0.0015(10) 0.0036(10)
C6 0.0354(16) 0.0527(19) 0.0307(15) 0.0213(13) 0.0010(12) -0.0065(13)
C7 0.0289(15) 0.0542(19) 0.0338(15) 0.0189(13) -0.0018(12) -0.0075(13)
C8 0.0415(16) 0.0228(13) 0.0265(13) 0.0038(10) 0.0017(11) 0.0056(11)
C14 0.0311(13) 0.0198(12) 0.0192(11) 0.0022(9) 0.0075(9) 0.0038(10)
C15 0.0307(13) 0.0206(12) 0.0235(12) -0.0029(9) 0.0084(10) 0.0029(9)
C16 0.0316(14) 0.0261(13) 0.0367(15) -0.0038(11) 0.0151(11) -0.0024(10)
C17 0.0381(15) 0.0219(13) 0.0370(15) -0.0058(11) 0.0133(12) -0.0049(11)
C18 0.0349(14) 0.0215(12) 0.0261(13) -0.0018(10) 0.0085(10) 0.0070(10)
C19 0.0313(14) 0.0351(15) 0.0286(13) -0.0063(11) 0.0056(11) 0.0076(11)
C20 0.0298(14) 0.0307(14) 0.0274(13) -0.0066(10) 0.0032(11) 0.0051(10)
C21 0.0380(15) 0.0232(12) 0.0219(12) -0.0023(10) 0.0062(11) 0.0086(10)
C22 0.060(2) 0.0302(15) 0.0407(17) 0.0001(13) 0.0020(14) 0.0180(14)
C23 0.061(2) 0.0293(16) 0.062(2) 0.0125(15) 0.0022(18) -0.0040(15)
C24 0.064(2) 0.060(2) 0.056(2) 0.0247(18) 0.0260(19) 0.0144(19)
C25 0.122(4) 0.046(2) 0.0222(15) 0.0062(14) 0.0078(18) 0.036(2)
C26 0.055(2) 0.0395(17) 0.051(2) 0.0057(15) -0.0152(16) 0.0051(15)
C9A 0.072(6) 0.050(5) 0.050(6) 0.001(4) 0.021(4) 0.027(4)
C10A 0.046(4) 0.036(4) 0.060(5) -0.008(3) 0.008(4) 0.014(3)
C11A 0.087(6) 0.027(3) 0.033(4) 0.000(3) -0.003(4) 0.024(4)
C12A 0.071(6) 0.029(4) 0.050(5) -0.012(3) 0.011(5) -0.013(4)
C13A 0.064(7) 0.049(6) 0.046(5) -0.021(4) -0.001(5) 0.003(5)
C9B 0.118(10) 0.051(6) 0.016(4) 0.002(4) 0.012(4) 0.046(6)
C10B 0.101(9) 0.076(7) 0.045(5) -0.009(5) 0.009(5) 0.057(6)
C11B 0.166(14) 0.029(5) 0.032(4) -0.007(3) -0.025(6) 0.038(6)
C12B 0.124(9) 0.040(4) 0.071(6) -0.025(4) 0.024(6) -0.034(5)
C13B 0.084(7) 0.038(4) 0.042(4) -0.018(3) 0.000(5) 0.000(4)

loop_
_atom_type_symbol
_atom_type_description
_atom_type_scat_dispersion_real
_atom_type_scat_dispersion_imag
_atom_type_scat_source
C C 0.0033 0.0016 'International Tables Vol C Tables 4.2.6.8 and 6.1.1.4'
H H 0.0000 0.0000 'International Tables Vol C Tables 4.2.6.8 and 6.1.1.4'
N N 0.0061 0.0033 'International Tables Vol C Tables 4.2.6.8 and 6.1.1.4'
O O 0.0106 0.0060 'International Tables Vol C Tables 4.2.6.8 and 6.1.1.4'
Fe Fe 0.3463 0.8444 'International Tables Vol C Tables 4.2.6.8 and 6.1.1.4'
Co Co 0.3494 0.9721 'International Tables Vol C Tables 4.2.6.8 and 6.1.1.4'

loop_
_geom_angle_atom_site_label_1
_geom_angle_atom_site_label_2
_geom_angle_atom_site_label_3
_geom_angle
_geom_angle_site_symmetry_1
_geom_angle_site_symmetry_3
_geom_angle_publ_flag
O4 Co1 O4 180.00(11) . 3_565 ?
O4 Co1 O5 86.98(8) . 3_565 ?
O4 Co1 O5 93.02(8) 3_565 3_565 ?
O4 Co1 O5 93.02(8) . . ?
O4 Co1 O5 86.98(8) 3_565 . ?
O5 Co1 O5 180.0 3_565 . ?
O4 Co1 O9 87.09(7) . 3_565 ?
O4 Co1 O9 92.91(7) 3_565 3_565 ?
O5 Co1 O9 95.29(7) 3_565 3_565 ?
O5 Co1 O9 84.71(7) . 3_565 ?
O4 Co1 O9 92.91(7) . . ?
O4 Co1 O9 87.09(7) 3_565 . ?
O5 Co1 O9 84.71(7) 3_565 . ?
O5 Co1 O9 95.29(7) . . ?
O9 Co1 O9 180.0 3_565 . ?
O6 Co2 O10 87.70(8) . . ?
O6 Co2 O2 174.05(7) . 2_444 ?
O10 Co2 O2 86.73(9) . 2_444 ?
O6 Co2 O3 89.83(7) . . ?
O10 Co2 O3 93.49(10) . . ?
O2 Co2 O3 88.41(7) 2_444 . ?
O6 Co2 O7 90.36(7) . 2_445 ?
O10 Co2 O7 86.43(10) . 2_445 ?
O2 Co2 O7 91.40(7) 2_444 2_445 ?
O3 Co2 O7 179.79(7) . 2_445 ?
O6 Co2 O9 95.43(7) . . ?
O10 Co2 O9 174.81(10) . . ?
O2 Co2 O9 90.28(7) 2_444 . ?
O3 Co2 O9 90.66(7) . . ?
O7 Co2 O9 89.40(7) 2_445 . ?
C23 Fe1 C22 39.55(14) . . ?
C23 Fe1 C25 67.23(16) . . ?
C22 Fe1 C25 67.46(13) . . ?
C23 Fe1 C24 39.84(15) . . ?
C22 Fe1 C24 66.72(14) . . ?
C25 Fe1 C24 39.83(17) . . ?
C23 Fe1 C26 67.54(14) . . ?
C22 Fe1 C26 40.46(13) . . ?
C25 Fe1 C26 40.56(15) . . ?
C24 Fe1 C26 67.47(16) . . ?
C23 Fe1 C15 109.80(13) . . ?
C22 Fe1 C15 101.68(11) . . ?
C25 Fe1 C15 166.68(14) . . ?
C24 Fe1 C15 144.49(15) . . ?
C26 Fe1 C15 126.13(13) . . ?
C23 Fe1 C18 145.88(13) . . ?
C22 Fe1 C18 167.20(12) . . ?
C25 Fe1 C18 102.75(12) . . ?
C24 Fe1 C18 111.56(13) . . ?
C26 Fe1 C18 126.76(12) . . ?
C15 Fe1 C18 86.74(10) . . ?
C23 Fe1 C16 138.77(13) . . ?
C22 Fe1 C16 108.08(12) . . ?
C25 Fe1 C16 134.07(16) . . ?
C24 Fe1 C16 172.65(15) . . ?
C26 Fe1 C16 105.19(13) . . ?
C15 Fe1 C16 39.93(10) . . ?
C18 Fe1 C16 72.28(10) . . ?
C23 Fe1 C17 172.41(13) . . ?
C22 Fe1 C17 133.37(13) . . ?
C25 Fe1 C17 108.71(14) . . ?
C24 Fe1 C17 140.37(14) . . ?
C26 Fe1 C17 105.10(13) . . ?
C15 Fe1 C17 72.59(10) . . ?
C18 Fe1 C17 40.03(11) . . ?
C16 Fe1 C17 39.53(10) . . ?
C23 Fe1 C20 101.32(13) . . ?
C22 Fe1 C20 120.55(12) . . ?
C25 Fe1 C20 152.22(16) . . ?
C24 Fe1 C20 115.40(15) . . ?
C26 Fe1 C20 159.89(12) . . ?
C15 Fe1 C20 39.82(10) . . ?
C18 Fe1 C20 72.01(10) . . ?
C16 Fe1 C20 71.53(11) . . ?
C17 Fe1 C20 85.11(11) . . ?
C23 Fe1 C19 115.96(13) . . ?
C22 Fe1 C19 152.58(13) . . ?
C25 Fe1 C19 120.79(13) . . ?
C24 Fe1 C19 102.05(13) . . ?
C26 Fe1 C19 160.11(12) . . ?
C15 Fe1 C19 72.43(10) . . ?
C18 Fe1 C19 39.39(10) . . ?
C16 Fe1 C19 84.87(11) . . ?
C17 Fe1 C19 71.59(11) . . ?
C20 Fe1 C19 39.59(9) . . ?
C10B Fe2 C13A 48.1(2) . . ?
C10B Fe2 C12A 40.9(2) . . ?
C13A Fe2 C12A 41.39(11) . . ?
C10B Fe2 C9B 42.05(11) . . ?
C13A Fe2 C9B 25.9(3) . . ?
C12A Fe2 C9B 58.8(3) . . ?
C10B Fe2 C11B 41.77(12) . . ?
C13A Fe2 C11B 54.1(3) . . ?
C12A Fe2 C11B 13.2(3) . . ?
C9B Fe2 C11B 68.86(14) . . ?
C10B Fe2 C5 122.06(18) . . ?
C13A Fe2 C5 154.7(2) . . ?
C12A Fe2 C5 114.2(2) . . ?
C9B Fe2 C5 163.35(18) . . ?
C11B Fe2 C5 102.20(17) . . ?
C10B Fe2 C4 113.7(2) . . ?
C13A Fe2 C4 157.8(2) . . ?
C12A Fe2 C4 137.0(2) . . ?
C9B Fe2 C4 133.1(2) . . ?
C11B Fe2 C4 124.2(2) . . ?
C5 Fe2 C4 39.96(11) . . ?
C10B Fe2 C2 143.1(2) . . ?
C13A Fe2 C2 113.26(19) . . ?
C12A Fe2 C2 150.0(2) . . ?
C9B Fe2 C2 105.53(18) . . ?
C11B Fe2 C2 161.5(2) . . ?
C5 Fe2 C2 87.18(10) . . ?
C4 Fe2 C2 72.95(10) . . ?
C10B Fe2 C6 144.4(2) . . ?
C13A Fe2 C6 130.3(2) . . ?
C12A Fe2 C6 109.96(18) . . ?
C9B Fe2 C6 154.3(2) . . ?
C11B Fe2 C6 104.7(2) . . ?
C5 Fe2 C6 39.72(11) . . ?
C4 Fe2 C6 71.67(12) . . ?
C2 Fe2 C6 72.44(11) . . ?
C10B Fe2 C7 160.5(2) . . ?
C13A Fe2 C7 112.89(17) . . ?
C12A Fe2 C7 124.17(19) . . ?
C9B Fe2 C7 123.72(18) . . ?
C11B Fe2 C7 127.9(3) . . ?
C5 Fe2 C7 72.92(11) . . ?
C4 Fe2 C7 85.75(12) . . ?
C2 Fe2 C7 39.69(10) . . ?
C6 Fe2 C7 40.00(11) . . ?
C10B Fe2 C3 122.6(2) . . ?
C13A Fe2 C3 132.5(2) . . ?
C12A Fe2 C3 163.55(18) . . ?
C9B Fe2 C3 110.2(2) . . ?
C11B Fe2 C3 158.4(3) . . ?
C5 Fe2 C3 72.71(10) . . ?
C4 Fe2 C3 40.02(10) . . ?
C2 Fe2 C3 39.86(10) . . ?
C6 Fe2 C3 85.01(12) . . ?
C7 Fe2 C3 71.66(12) . . ?
C10B Fe2 C9A 39.9(2) . . ?
C13A Fe2 C9A 40.20(12) . . ?
C12A Fe2 C9A 67.51(14) . . ?
C9B Fe2 C9A 14.7(3) . . ?
C11B Fe2 C9A 75.2(3) . . ?
C5 Fe2 C9A 152.02(19) . . ?
C4 Fe2 C9A 118.4(2) . . ?
C2 Fe2 C9A 103.80(15) . . ?
C6 Fe2 C9A 168.26(19) . . ?
C7 Fe2 C9A 131.04(16) . . ?
C3 Fe2 C9A 99.21(19) . . ?
C8 O2 Co2 126.46(17) . 2_454 ?
C1 O3 Co2 128.68(15) . . ?
C1 O4 Co1 135.75(16) . . ?
C14 O5 Co1 129.81(16) . . ?
C14 O6 Co2 135.83(16) . . ?
C21 O7 Co2 126.57(16) . 2_455 ?
Co1 O9 Co2 114.41(8) . . ?
O3 C1 O4 128.4(2) . . ?
O3 C1 C2 116.7(2) . . ?
O4 C1 C2 114.9(2) . . ?
C7 C2 C3 119.2(2) . . ?
C7 C2 C1 121.5(2) . . ?
C3 C2 C1 118.8(2) . . ?
C7 C2 Fe2 70.31(17) . . ?
C3 C2 Fe2 70.62(15) . . ?
C1 C2 Fe2 123.86(16) . . ?
C2 C3 C4 120.3(2) . . ?
C2 C3 Fe2 69.52(15) . . ?
C4 C3 Fe2 69.40(17) . . ?
C5 C4 C3 120.5(3) . . ?
C5 C4 Fe2 69.92(16) . . ?
C3 C4 Fe2 70.58(17) . . ?
C6 C5 C4 118.7(2) . . ?
C6 C5 C8 120.5(2) . . ?
C4 C5 C8 120.5(2) . . ?
C6 C5 Fe2 70.44(16) . . ?
C4 C5 Fe2 70.13(16) . . ?
C8 C5 Fe2 125.52(18) . . ?
C5 C6 C7 121.1(3) . . ?
C5 C6 Fe2 69.84(16) . . ?
C7 C6 Fe2 70.00(17) . . ?
C2 C7 C6 120.1(3) . . ?
C2 C7 Fe2 70.01(16) . . ?
C6 C7 Fe2 70.00(18) . . ?
O2 C8 O1 126.7(2) . . ?
O2 C8 C5 116.0(2) . . ?
O1 C8 C5 117.3(2) . . ?
O6 C14 O5 127.8(2) . . ?
O6 C14 C15 115.5(2) . . ?
O5 C14 C15 116.6(2) . . ?
C16 C15 C20 119.0(2) . . ?
C16 C15 C14 121.5(2) . . ?
C20 C15 C14 118.9(2) . . ?
C16 C15 Fe1 70.61(15) . . ?
C20 C15 Fe1 71.18(14) . . ?
C14 C15 Fe1 122.18(17) . . ?
C17 C16 C15 120.9(2) . . ?
C17 C16 Fe1 70.35(15) . . ?
C15 C16 Fe1 69.46(14) . . ?
C16 C17 C18 119.8(2) . . ?
C16 C17 Fe1 70.12(15) . . ?
C18 C17 Fe1 69.56(14) . . ?
C19 C18 C17 119.7(2) . . ?
C19 C18 C21 117.9(2) . . ?
C17 C18 C21 121.8(2) . . ?
C19 C18 Fe1 71.31(15) . . ?
C17 C18 Fe1 70.40(14) . . ?
C21 C18 Fe1 123.16(17) . . ?
C18 C19 C20 120.2(2) . . ?
C18 C19 Fe1 69.30(15) . . ?
C20 C19 Fe1 70.03(15) . . ?
C15 C20 C19 120.3(2) . . ?
C15 C20 Fe1 69.00(15) . . ?
C19 C20 Fe1 70.38(15) . . ?
O8 C21 O7 127.6(2) . . ?
O8 C21 C18 116.1(2) . . ?
O7 C21 C18 116.3(2) . . ?
C23 C22 C26 108.9(3) . . ?
C23 C22 Fe1 70.17(18) . . ?
C26 C22 Fe1 70.23(17) . . ?
C22 C23 C24 108.3(3) . . ?
C22 C23 Fe1 70.29(18) . . ?
C24 C23 Fe1 70.39(19) . . ?
C25 C24 C23 108.4(3) . . ?
C25 C24 Fe1 69.8(2) . . ?
C23 C24 Fe1 69.76(19) . . ?
C24 C25 C26 108.2(3) . . ?
C24 C25 Fe1 70.3(2) . . ?
C26 C25 Fe1 70.17(18) . . ?
C22 C26 C25 106.2(3) . . ?
C22 C26 Fe1 69.31(18) . . ?
C25 C26 Fe1 69.27(18) . . ?
C10A C9A C13A 108.0 . . ?
C10A C9A Fe2 73.8(2) . . ?
C13A C9A Fe2 65.6(2) . . ?
C11A C10A C9A 108.0 . . ?
C11A C10A Fe2 68.6(2) . . ?
C9A C10A Fe2 67.8(2) . . ?
C12A C11A C10A 108.0 . . ?
C12A C11A Fe2 65.5(2) . . ?
C10A C11A Fe2 73.2(2) . . ?
C13A C12A C11A 108.0 . . ?
C13A C12A Fe2 68.8(2) . . ?
C11A C12A Fe2 74.7(2) . . ?
C12A C13A C9A 108.0 . . ?
C12A C13A Fe2 69.8(2) . . ?
C9A C13A Fe2 74.2(2) . . ?
C10B C9B C13B 108.0 . . ?
C10B C9B Fe2 65.5(2) . . ?
C13B C9B Fe2 76.4(2) . . ?
C11B C10B C9B 108.0 . . ?
C11B C10B Fe2 73.4(2) . . ?
C9B C10B Fe2 72.4(2) . . ?
C10B C11B C12B 108.0 . . ?
C10B C11B Fe2 64.9(2) . . ?
C12B C11B Fe2 76.2(2) . . ?
C13B C12B C11B 108.0 . . ?
C13B C12B Fe2 70.6(2) . . ?
C11B C12B Fe2 64.8(2) . . ?
C12B C13B C9B 108.0 . . ?
C12B C13B Fe2 71.5(2) . . ?
C9B C13B Fe2 64.3(2) . . ?

loop_
_geom_bond_atom_site_label_1
_geom_bond_atom_site_label_2
_geom_bond_distance
_geom_bond_site_symmetry_2
_geom_bond_publ_flag
Co1 O4 2.0582(17) . ?
Co1 O4 2.0582(17) 3_565 ?
Co1 O5 2.0770(17) 3_565 ?
Co1 O5 2.0770(17) . ?
Co1 O9 2.0878(16) 3_565 ?
Co1 O9 2.0878(16) . ?
Co2 O6 2.0560(17) . ?
Co2 O10 2.071(2) . ?
Co2 O2 2.0807(17) 2_444 ?
Co2 O3 2.0911(17) . ?
Co2 O7 2.1164(17) 2_445 ?
Co2 O9 2.1230(17) . ?
Fe1 C23 2.041(3) . ?
Fe1 C22 2.043(3) . ?
Fe1 C25 2.043(3) . ?
Fe1 C24 2.049(3) . ?
Fe1 C26 2.055(3) . ?
Fe1 C15 2.060(2) . ?
Fe1 C18 2.067(2) . ?
Fe1 C16 2.075(3) . ?
Fe1 C17 2.078(3) . ?
Fe1 C20 2.088(3) . ?
Fe1 C19 2.093(3) . ?
Fe2 C10B 1.930(6) . ?
Fe2 C13A 2.003(6) . ?
Fe2 C12A 2.015(6) . ?
Fe2 C9B 2.021(6) . ?
Fe2 C11B 2.043(6) . ?
Fe2 C5 2.053(3) . ?
Fe2 C4 2.055(3) . ?
Fe2 C2 2.056(2) . ?
Fe2 C6 2.060(3) . ?
Fe2 C7 2.060(3) . ?
Fe2 C3 2.071(3) . ?
Fe2 C9A 2.117(7) . ?
O1 C8 1.252(3) . ?
O2 C8 1.248(3) . ?
O2 Co2 2.0807(17) 2_454 ?
O3 C1 1.249(3) . ?
O4 C1 1.251(3) . ?
O5 C14 1.246(3) . ?
O6 C14 1.242(3) . ?
O7 C21 1.264(3) . ?
O7 Co2 2.1164(17) 2_455 ?
O8 C21 1.240(3) . ?
C1 C2 1.518(3) . ?
C2 C7 1.398(4) . ?
C2 C3 1.407(4) . ?
C3 C4 1.412(4) . ?
C4 C5 1.404(4) . ?
C5 C6 1.397(4) . ?
C5 C8 1.514(3) . ?
C6 C7 1.409(4) . ?
C14 C15 1.508(3) . ?
C15 C16 1.412(4) . ?
C15 C20 1.413(4) . ?
C16 C17 1.404(3) . ?
C17 C18 1.419(4) . ?
C18 C19 1.402(4) . ?
C18 C21 1.524(3) . ?
C19 C20 1.416(3) . ?
C22 C23 1.382(5) . ?
C22 C26 1.417(5) . ?
C23 C24 1.394(5) . ?
C24 C25 1.394(6) . ?
C25 C26 1.420(5) . ?
C9A C10A 1.4200 . ?
C9A C13A 1.4200 . ?
C10A C11A 1.4200 . ?
C11A C12A 1.4200 . ?
C12A C13A 1.4200 . ?
C9B C10B 1.4200 . ?
C9B C13B 1.4200 . ?
C10B C11B 1.4200 . ?
C11B C12B 1.4200 . ?
C12B C13B 1.4200 . ?
